data_2007341
loop_
_publ_author_name
'Lokaj, J\'an'
'\<Stetinov\'a, Jarmila'
'Kada, Rudolf'
'Kettmann, Viktor'
'Warda, Salam A.'

_publ_section_title
;
 <i>trans</i>-2-(2-Thienyl)-3-(5-phenyl-2-furyl)propenenitrile
;
_journal_issue 6
_journal_name_full 'Acta Crystallographica Section C'
_journal_page_first 787
_journal_page_last 788
_journal_paper_doi 10.1107/S0108270197010585
_journal_volume 54
_journal_year 1998
_chemical_formula_moiety 'C17 H11 N O S'
_chemical_formula_sum 'C17 H11 N O S'
_chemical_formula_weight 277.33
_chemical_melting_point 408
_chemical_name_systematic
;
2-(2-thienyl)-3-(5-phenyl-2-furyl)propenenitrile
;
_space_group_IT_number 14
_symmetry_cell_setting monoclinic
_symmetry_space_group_name_Hall '-P 2yn'
_symmetry_space_group_name_H-M 'P 1 21/n 1'
_cell_angle_alpha 90.00
_cell_angle_beta 112.40(3)
_cell_angle_gamma 90.00
_cell_formula_units_Z 4
_cell_length_a 10.456(2)
_cell_length_b 11.277(2)
_cell_length_c 12.676(3)
_cell_measurement_reflns_used 15
_cell_measurement_temperature 293(2)
_cell_measurement_theta_max 38
_cell_measurement_theta_min 25
_cell_volume 1381.9(6)
_computing_cell_refinement 'Syntex P2~1~ diffractometer software'
_computing_data_collection 'Syntex P2~1~ diffractometer software'
_computing_data_reduction 'XP21 (Pavel\<c\'ik, 1987)'
_computing_molecular_graphics 'ORTEPII (Johnson, 1976) '
_computing_publication_material SHELXL93
_computing_structure_refinement 'SHELXL93 (Sheldrick, 1993)'
_computing_structure_solution 'SHELXS86 (Sheldrick, 1990)'
_diffrn_ambient_temperature 293(2)
_diffrn_measurement_device 'Syntex P2~1~ diffractometer '
_diffrn_measurement_method \q/2\q
_diffrn_radiation_monochromator graphite
_diffrn_radiation_source 'X-ray tube'
_diffrn_radiation_type CuK\a
_diffrn_radiation_wavelength 1.54178
_diffrn_reflns_av_R_equivalents 0.043
_diffrn_reflns_limit_h_max 11
_diffrn_reflns_limit_h_min -11
_diffrn_reflns_limit_k_max 12
_diffrn_reflns_limit_k_min 0
_diffrn_reflns_limit_l_max 14
_diffrn_reflns_limit_l_min 0
_diffrn_reflns_number 2214
_diffrn_reflns_theta_max 59.96
_diffrn_reflns_theta_min 4.69
_diffrn_standards_decay_% 0
_diffrn_standards_interval_time 100
_diffrn_standards_number 2
_exptl_absorpt_coefficient_mu 2.021
_exptl_absorpt_correction_type none
_exptl_crystal_colour 'pale yellow'
_exptl_crystal_density_diffrn 1.333
_exptl_crystal_density_meas 1.340(10)
_exptl_crystal_density_method 'flotation in bromoform-hexane'
_exptl_crystal_description prism
_exptl_crystal_F_000 576
_exptl_crystal_size_max 0.40
_exptl_crystal_size_mid 0.25
_exptl_crystal_size_min 0.20
_refine_diff_density_max 0.558
_refine_diff_density_min -0.295
_refine_ls_extinction_coef 0.0090(15)
_refine_ls_extinction_method SHELXL
_refine_ls_goodness_of_fit_all 1.073
_refine_ls_goodness_of_fit_obs 1.095
_refine_ls_hydrogen_treatment constr
_refine_ls_matrix_type full
_refine_ls_number_parameters 219
_refine_ls_number_reflns 2056
_refine_ls_number_restraints 54
_refine_ls_restrained_S_all 1.072
_refine_ls_restrained_S_obs 1.094
_refine_ls_R_factor_all 0.0681
_refine_ls_R_factor_obs .0610
_refine_ls_shift/esd_max 0.035
_refine_ls_shift/esd_mean 0.008
_refine_ls_structure_factor_coef F^2^
_refine_ls_weighting_details 'w = 1/[\s^2^(Fo^2^)+(0.1025P)^2^+0.1198P] where P=(Fo^2^+2Fc^2^)/3'
_refine_ls_weighting_scheme calc
_refine_ls_wR_factor_all 0.1461
_refine_ls_wR_factor_obs .1415
_reflns_number_observed 1878
_reflns_number_total 2056
_reflns_observed_criterion >2sigma(I)
_cod_data_source_file jz1199.cif
_cod_data_source_block I
_cod_depositor_comments
;
The following automatic conversions were performed:

'_refine_ls_weighting_scheme' value 'calc w =
1/[\s^2^(Fo^2^)+(0.1025P)^2^+0.1198P] where P=(Fo^2^+2Fc^2^)/3' was
changed to 'calc'. New tag '_refine_ls_weighting_details' was
created. The value of the new tag was set to 'w =
1/[\s^2^(Fo^2^)+(0.1025P)^2^+0.1198P] where P=(Fo^2^+2Fc^2^)/3'.

Automatic conversion script
Id: cif_fix_values 3143 2015-03-26 13:38:13Z robertas 
;
_cod_original_cell_volume 1381.9(5)
_cod_original_sg_symbol_H-M 'P 21/n'
_cod_database_code 2007341

loop_
_symmetry_equiv_pos_as_xyz
'x, y, z'
'-x+1/2, y+1/2, -z+1/2'
'-x, -y, -z'
'x-1/2, -y-1/2, z-1/2'

loop_
_atom_site_aniso_label
_atom_site_aniso_U_11
_atom_site_aniso_U_22
_atom_site_aniso_U_33
_atom_site_aniso_U_12
_atom_site_aniso_U_13
_atom_site_aniso_U_23
S1 .0563(7) .0852(9) .0584(11) -.0264(5) .0133(7) .0014(8)
C1 .073(4) .053(4) .086(4) -.016(3) .042(4) -.007(3)
C2 .092(4) .037(5) .085(3) .006(4) .055(3) .009(3)
C3 .103(6) .064(4) .054(5) -.029(4) .020(4) -.003(3)
C4 .0473(9) .0433(10) .0502(10) .0044(7) .0230(8) .0001(7)
S1' .0669(13) .0567(13) .058(2) -.0039(9) .0228(14) .0161(12)
C1' .090(7) .023(6) .090(7) .002(5) .040(6) .006(4)
C2' .052(5) .063(8) .102(8) -.028(5) .019(6) -.005(6)
C3' .099(8) .096(7) .047(6) -.031(6) .019(5) -.006(6)
C5 .0458(9) .0400(9) .0431(9) .0053(7) .0192(7) .0020(7)
C6 .0453(9) .0503(10) .0494(11) -.0020(7) .0138(8) .0031(8)
N1 .0685(11) .0826(13) .0561(11) -.0091(9) .0058(9) .0152(9)
C7 .0512(10) .0472(10) .0430(9) .0030(7) .0180(8) .0050(7)
C8 .0518(10) .0470(10) .0412(9) .0009(7) .0175(8) .0007(7)
C9 .0579(11) .0675(12) .0430(10) -.0092(9) .0099(8) .0015(9)
C10 .0538(11) .0603(12) .0557(12) -.0183(8) .0160(9) -.0070(9)
C11 .0480(9) .0375(9) .0553(10) -.0062(7) .0244(8) -.0082(7)
O1 .0446(7) .0406(7) .0480(7) -.0026(5) .0168(5) .0010(5)
C12 .0524(10) .0341(9) .0581(11) .0009(7) .0279(8) -.0016(7)
C13 .0604(11) .0480(11) .0701(12) -.0069(8) .0322(10) -.0049(9)
C14 .0736(13) .0437(10) .094(2) -.0053(9) .0510(12) .0056(10)
C15 .0741(14) .0524(11) .0834(15) .0094(10) .0425(12) .0220(10)
C16 .0620(11) .0605(12) .0721(14) .0062(9) .0246(10) .0202(10)
C17 .0516(10) .0443(10) .0677(13) -.0005(7) .0247(9) .0101(8)

loop_
_atom_site_label
_atom_site_fract_x
_atom_site_fract_y
_atom_site_fract_z
_atom_site_U_iso_or_equiv
_atom_site_thermal_displace_type
_atom_site_calc_flag
_atom_site_refinement_flags
_atom_site_occupancy
_atom_site_disorder_group
_atom_site_type_symbol
S1 .2198(2) .9044(2) .0969(2) .0692(6) Uani d PDU .626(4) 1 S
C1 .2421(13) 1.0065(13) .0085(11) .067(2) Uani d PDU .626(4) 1 C
H1 .3032(13) 1.0701(13) .0319(11) .081 Uiso calc PR .626(4) 1 H
C2 .1598(17) .9839(10) -.1005(11) .065(2) Uani d PDU .626(4) 1 C
H2 .1670(17) 1.0219(10) -.1631(11) .078 Uiso calc PR .626(4) 1 H
C3 .0612(12) .8952(12) -.1083(8) .077(3) Uani d PDU .626(4) 1 C
H3 -.0138(12) .8779(12) -.1752(8) .092 Uiso calc PR .626(4) 1 H
C4 .0872(2) .8376(2) -.00761(15) .0456(5) Uani d DU 1 . C
S1' .0411(4) .8975(5) -.1376(4) .0609(9) Uani d PDU .374(4) 2 S
C1' .152(3) 1.0096(17) -.0925(17) .066(4) Uani d PDU .374(4) 2 C
H1' .149(3) 1.0787(17) -.1336(17) .079 Uiso calc PR .374(4) 2 H
C2' .248(2) .987(2) .012(2) .075(5) Uani d PDU .374(4) 2 C
H2' .331(2) 1.027(2) .046(2) .091 Uiso calc PR .374(4) 2 H
C3' .2015(16) .8910(17) .0620(10) .083(4) Uani d PDU .374(4) 2 C
H3' .2477(16) .8680(17) .1375(10) .100 Uiso calc PR .374(4) 2 H
C5 .0127(2) .73812(15) .01564(14) .0423(4) Uani d . 1 . C
C6 .0763(2) .6868(2) .1275(2) .0496(5) Uani d . 1 . C
N1 .1309(2) .6517(2) .2183(2) .0744(6) Uani d . 1 . N
C7 -.1096(2) .6983(2) -.05921(14) .0471(5) Uani d . 1 . C
C8 -.1947(2) .6044(2) -.04650(15) .0467(5) Uani d . 1 . C
C9 -.3214(2) .5660(2) -.1155(2) .0589(5) Uani d . 1 . C
C10 -.3576(2) .4738(2) -.0574(2) .0580(6) Uani d . 1 . C
C11 -.2526(2) .46007(15) .0438(2) .0455(5) Uani d . 1 . C
O1 -.14973(11) .54007(10) .05301(10) .0447(4) Uani d . 1 . O
C12 -.2276(2) .38477(15) .1438(2) .0462(5) Uani d . 1 . C
C13 -.3282(2) .3034(2) .1436(2) .0573(5) Uani d . 1 . C
C14 -.3059(2) .2326(2) .2386(2) .0648(6) Uani d . 1 . C
C15 -.1864(2) .2419(2) .3327(2) .0662(6) Uani d . 1 . C
C16 -.0863(2) .3222(2) .3342(2) .0652(6) Uani d . 1 . C
C17 -.1069(2) .3931(2) .2390(2) .0540(5) Uani d . 1 . C
H7 -.1517 .7347 -.1283 .055 Uiso d . 1 . H
H9 -.3746 .5946 -.1869 .053 Uiso d . 1 . H
H10 -.4440 .4355 -.0890 .067 Uiso d . 1 . H
H13 -.4157 .3005 .0736 .056 Uiso d . 1 . H
H14 -.3780 .1786 .2362 .076 Uiso d . 1 . H
H15 -.1675 .1945 .4021 .080 Uiso d . 1 . H
H16 .0010 .3317 .4034 .058 Uiso d . 1 . H
H17 -.0406 .4420 .2394 .055 Uiso d . 1 . H

loop_
_atom_type_symbol
_atom_type_description
_atom_type_scat_dispersion_real
_atom_type_scat_dispersion_imag
_atom_type_scat_source
C C 0.0181 0.0091 'International Tables Vol C Tables 4.2.6.8 and 6.1.1.4'
H H 0.0000 0.0000 'International Tables Vol C Tables 4.2.6.8 and 6.1.1.4'
N N 0.0311 0.0180 'International Tables Vol C Tables 4.2.6.8 and 6.1.1.4'
O O 0.0492 0.0322 'International Tables Vol C Tables 4.2.6.8 and 6.1.1.4'
S S 0.3331 0.5567 'International Tables Vol C Tables 4.2.6.8 and 6.1.1.4'

loop_
_geom_angle_atom_site_label_1
_geom_angle_atom_site_label_2
_geom_angle_atom_site_label_3
_geom_angle
_geom_angle_publ_flag
C4 S1 C1 93.7(4) yes
C2 C1 S1 110.9(11) yes
C1 C2 C3 111.8(12) yes
C4 C3 C2 113.0(9) yes
C3' C4 C5 129.0(7) ?
C3 C4 C5 128.6(6) yes
C3' C4 S1' 108.6(7) ?
C5 C4 S1' 122.3(2) ?
C3 C4 S1 109.5(5) yes
C5 C4 S1 121.82(15) yes
C1' S1' C4 93.8(7) ?
C2' C1' S1' 110.5(17) ?
C1' C2' C3' 109.5(18) ?
C4 C3' C2' 114.7(12) ?
C7 C5 C6 121.3(2) yes
C7 C5 C4 123.5(2) yes
C6 C5 C4 115.25(15) yes
N1 C6 C5 176.2(2) yes
C5 C7 C8 129.2(2) yes
C9 C8 O1 109.5(2) yes
C9 C8 C7 131.5(2) yes
O1 C8 C7 118.96(15) yes
C8 C9 C10 106.9(2) yes
C11 C10 C9 107.5(2) yes
C10 C11 O1 109.5(2) yes
C10 C11 C12 134.9(2) yes
O1 C11 C12 115.57(15) yes
C8 O1 C11 106.62(13) yes
C17 C12 C13 118.9(2) ?
C17 C12 C11 121.4(2) ?
C13 C12 C11 119.6(2) ?
C14 C13 C12 120.0(2) ?
C15 C14 C13 120.7(2) ?
C14 C15 C16 120.0(2) ?
C15 C16 C17 119.9(2) ?
C12 C17 C16 120.6(2) ?

loop_
_geom_bond_atom_site_label_1
_geom_bond_atom_site_label_2
_geom_bond_site_symmetry_2
_geom_bond_distance
_geom_bond_publ_flag
S1 C4 . 1.687(2) yes
S1 C1 . 1.684(13) yes
C1 C2 . 1.345(11) yes
C2 C3 . 1.41(2) yes
C3 C4 . 1.364(11) yes
C4 C3' . 1.329(13) ?
C4 C5 . 1.459(3) yes
C4 S1' . 1.673(5) ?
S1' C1' . 1.66(2) ?
C1' C2' . 1.34(2) ?
C2' C3' . 1.43(2) ?
C5 C7 . 1.346(3) yes
C5 C6 . 1.438(3) yes
C6 N1 . 1.144(3) yes
C7 C8 . 1.431(3) yes
C8 C9 . 1.351(3) yes
C8 O1 . 1.373(2) yes
C9 C10 . 1.407(3) yes
C10 C11 . 1.342(3) yes
C11 O1 . 1.374(2) yes
C11 C12 . 1.463(3) yes
C12 C17 . 1.377(3) ?
C12 C13 . 1.396(3) ?
C13 C14 . 1.387(3) ?
C14 C15 . 1.364(3) ?
C15 C16 . 1.379(3) ?
C16 C17 . 1.394(3) ?

loop_
_geom_torsion_atom_site_label_1
_geom_torsion_atom_site_label_2
_geom_torsion_atom_site_label_3
_geom_torsion_atom_site_label_4
_geom_torsion
C4 S1 C1 C2 -6.0(11)
S1 C1 C2 C3 10.7(16)
C1 C2 C3 C4 -11.5(16)
C2 C3 C4 C3' 0.1(14)
C2 C3 C4 C5 -176.7(7)
C2 C3 C4 S1' -174.(7)
C2 C3 C4 S1 6.8(12)
C1 S1 C4 C3' 42.(6)
C1 S1 C4 C3 -0.6(8)
C1 S1 C4 C5 -177.3(5)
C1 S1 C4 S1' -0.7(5)
C3' C4 S1' C1' -11.2(13)
C3 C4 S1' C1' -6.(6)
C5 C4 S1' C1' 172.3(9)
S1 C4 S1' C1' -4.3(9)
C4 S1' C1' C2' 16.(2)
S1' C1' C2' C3' -16.(3)
C3 C4 C3' C2' 3.(2)
C5 C4 C3' C2' 180.0(14)
S1' C4 C3' C2' 4.(2)
S1 C4 C3' C2' -136.(7)
C1' C2' C3' C4 8.(3)
C3' C4 C5 C7 173.8(11)
C3 C4 C5 C7 -10.2(8)
S1' C4 C5 C7 -10.5(3)
S1 C4 C5 C7 165.9(2)
C3' C4 C5 C6 -3.9(11)
C3 C4 C5 C6 172.2(7)
S1' C4 C5 C6 171.9(2)
S1 C4 C5 C6 -11.7(2)
C7 C5 C6 N1 -157.(3)
C4 C5 C6 N1 20.(3)
C6 C5 C7 C8 -0.8(3)
C4 C5 C7 C8 -178.3(2)
C5 C7 C8 C9 175.2(2)
C5 C7 C8 O1 -1.9(3)
O1 C8 C9 C10 -0.1(2)
C7 C8 C9 C10 -177.4(2)
C8 C9 C10 C11 0.1(2)
C9 C10 C11 O1 -0.1(2)
C9 C10 C11 C12 177.1(2)
C9 C8 O1 C11 0.1(2)
C7 C8 O1 C11 177.73(15)
C10 C11 O1 C8 0.0(2)
C12 C11 O1 C8 -177.78(14)
C10 C11 C12 C17 -178.4(2)
O1 C11 C12 C17 -1.3(2)
C10 C11 C12 C13 1.0(3)
O1 C11 C12 C13 178.02(15)
C17 C12 C13 C14 0.1(3)
C11 C12 C13 C14 -179.3(2)
C12 C13 C14 C15 0.2(3)
C13 C14 C15 C16 0.0(3)
C14 C15 C16 C17 -0.5(3)
C13 C12 C17 C16 -0.6(3)
C11 C12 C17 C16 178.7(2)
C15 C16 C17 C12 0.9(3)
